data_7011235
loop_
_publ_author_name
'Reddy, K. Rajender'
'Tsai, Wei-Wen'
'Surekha, K.'
'Lee, Gene-Hsiang'
'Peng, Shie-Ming'
'Chen, Jwu-Ting'
'Liu, Shiuh-Tzung'

_publ_section_title
;
 Ligand effects on palladium complex catalyzed copolymerization of
 ethylene/carbon monoxide
;
_journal_issue 8
_journal_name_full 'Journal of the Chemical Society, Dalton Transactions'
_journal_page_first 1776
_journal_paper_doi 10.1039/b109290a
_journal_year 2002
_chemical_formula_sum 'C28 H25 Cl3 N O P Pd'
_chemical_formula_weight 635.21
_chemical_name_systematic
; 
? 
;
_space_group_IT_number 2
_symmetry_cell_setting triclinic
_symmetry_space_group_name_Hall '-P 1'
_symmetry_space_group_name_H-M 'P -1'
_atom_sites_solution_hydrogens geom
_atom_sites_solution_primary direct
_atom_sites_solution_secondary difmap
_audit_creation_method SHELXL-97
_cell_angle_alpha 79.672(1)
_cell_angle_beta 83.546(1)
_cell_angle_gamma 81.263(1)
_cell_formula_units_Z 2
_cell_length_a 9.5745(1)
_cell_length_b 9.8728(1)
_cell_length_c 15.3826(2)
_cell_measurement_reflns_used 8192
_cell_measurement_temperature 295(2)
_cell_measurement_theta_max 27.50
_cell_measurement_theta_min 1.35
_cell_volume 1408.48(3)
_computing_cell_refinement 'Bruker SAINT'
_computing_data_collection 'Bruker SMART'
_computing_data_reduction 'Bruker SAINT'
_computing_molecular_graphics 'Bruker SHELXTL'
_computing_publication_material 'Bruker SHELXTL'
_computing_structure_refinement 'SHELXL-97 (Sheldrick, 1997)'
_computing_structure_solution 'SHELXS-97 (Sheldrick, 1990)'
_diffrn_ambient_temperature 295(2)
_diffrn_measured_fraction_theta_full 0.998
_diffrn_measured_fraction_theta_max 0.998
_diffrn_measurement_method '\w scans'
_diffrn_radiation_monochromator graphite
_diffrn_radiation_source 'fine-focus sealed tube'
_diffrn_radiation_type MoK\a
_diffrn_radiation_wavelength 0.71073
_diffrn_reflns_av_R_equivalents 0.0335
_diffrn_reflns_av_sigmaI/netI 0.0403
_diffrn_reflns_limit_h_max 12
_diffrn_reflns_limit_h_min -12
_diffrn_reflns_limit_k_max 12
_diffrn_reflns_limit_k_min -12
_diffrn_reflns_limit_l_max 19
_diffrn_reflns_limit_l_min -19
_diffrn_reflns_number 18402
_diffrn_reflns_theta_full 27.50
_diffrn_reflns_theta_max 27.50
_diffrn_reflns_theta_min 1.35
_diffrn_standards_decay_% 5
_exptl_absorpt_coefficient_mu 1.021
_exptl_absorpt_correction_T_max 0.4923
_exptl_absorpt_correction_T_min 0.4382
_exptl_absorpt_correction_type multi-scan
_exptl_crystal_colour colorless
_exptl_crystal_density_diffrn 1.498
_exptl_crystal_density_meas ?
_exptl_crystal_density_method 'not measured'
_exptl_crystal_description block
_exptl_crystal_F_000 640
_exptl_crystal_size_max 0.20
_exptl_crystal_size_mid 0.20
_exptl_crystal_size_min 0.15
_refine_diff_density_max 0.469
_refine_diff_density_min -0.520
_refine_diff_density_rms 0.068
_refine_ls_extinction_method none
_refine_ls_goodness_of_fit_ref 1.071
_refine_ls_hydrogen_treatment mixed
_refine_ls_matrix_type full
_refine_ls_number_parameters 334
_refine_ls_number_reflns 6472
_refine_ls_number_restraints 0
_refine_ls_restrained_S_all 1.071
_refine_ls_R_factor_all 0.0534
_refine_ls_R_factor_gt 0.0372
_refine_ls_shift/su_max 0.001
_refine_ls_shift/su_mean 0.000
_refine_ls_structure_factor_coef Fsqd
_refine_ls_weighting_details 'calc w=1/[\s^2^(Fo^2^)+(0.0333P)^2^+0.6865P] where P=(Fo^2^+2Fc^2^)/3'
_refine_ls_weighting_scheme calc
_refine_ls_wR_factor_gt 0.0789
_refine_ls_wR_factor_ref 0.0849
_reflns_number_gt 5314
_reflns_number_total 6472
_reflns_threshold_expression >2sigma(I)
_cod_data_source_file b109290a.txt
_cod_data_source_block ic5413
_cod_depositor_comments
;
The following automatic conversions were performed:
'_symmetry_cell_setting' value 'Triclinic' changed to 'triclinic'
according to '/home/saulius/struct/CIF-dictionaries/cif_core.dic'
dictionary named 'cif_core.dic' version 2.4.1 from 2010-06-29.

Automatic conversion script
Id: cif_fix_enum 1527 2010-12-29 10:47:43Z saulius 

The following automatic conversions were performed:

'_exptl_crystal_density_meas' value 'not_measured' was changed to '?'
- the value is perceived as not measured.

Automatic conversion script
Id: cif_fix_values 3008 2015-01-20 13:52:24Z robertas 
;
_cod_original_sg_symbol_H-M P-1
_cod_database_code 7011235

loop_
_symmetry_equiv_pos_as_xyz
'x, y, z'
'-x, -y, -z'

loop_
_atom_site_label
_atom_site_type_symbol
_atom_site_fract_x
_atom_site_fract_y
_atom_site_fract_z
_atom_site_U_iso_or_equiv
_atom_site_adp_type
_atom_site_occupancy
_atom_site_symmetry_multiplicity
_atom_site_calc_flag
_atom_site_refinement_flags
_atom_site_disorder_assembly
_atom_site_disorder_group
Pd Pd 0.54524(2) 0.51562(2) 0.736623(13) 0.03688(7) Uani 1 1 d . . .
Cl Cl 0.31842(8) 0.49067(9) 0.69730(5) 0.05405(19) Uani 1 1 d . . .
P1 P 0.77180(7) 0.50146(7) 0.76720(5) 0.03724(16) Uani 1 1 d . . .
O1 O 0.4608(3) 0.3882(3) 0.91090(17) 0.0816(8) Uani 1 1 d . . .
N1 N 0.6590(2) 0.5421(2) 0.59717(14) 0.0383(5) Uani 1 1 d . . .
C1 C 0.4578(3) 0.4961(4) 0.8606(2) 0.0540(8) Uani 1 1 d . . .
C2 C 0.3767(5) 0.6300(5) 0.8836(3) 0.0886(13) Uani 1 1 d . . .
H2A H 0.3367 0.6147 0.9441 0.133 Uiso 1 1 calc R . .
H2B H 0.3019 0.6617 0.8452 0.133 Uiso 1 1 calc R . .
H2C H 0.4397 0.6989 0.8763 0.133 Uiso 1 1 calc R . .
C3 C 0.8619(3) 0.4238(3) 0.67305(18) 0.0381(6) Uani 1 1 d . . .
C4 C 0.9918(3) 0.3370(3) 0.6761(2) 0.0475(7) Uani 1 1 d . . .
H4A H 1.0406 0.3214 0.7267 0.057 Uiso 1 1 calc R . .
C5 C 1.0478(3) 0.2743(3) 0.6039(2) 0.0542(8) Uani 1 1 d . . .
H5A H 1.1343 0.2169 0.6060 0.065 Uiso 1 1 calc R . .
C6 C 0.9752(3) 0.2967(3) 0.5288(2) 0.0550(8) Uani 1 1 d . . .
H6A H 1.0127 0.2531 0.4809 0.066 Uiso 1 1 calc R . .
C7 C 0.8467(3) 0.3839(3) 0.52398(19) 0.0478(7) Uani 1 1 d . . .
H7A H 0.7989 0.3990 0.4730 0.057 Uiso 1 1 calc R . .
C8 C 0.7901(3) 0.4482(3) 0.59593(18) 0.0377(6) Uani 1 1 d . . .
C10 C 0.6247(3) 0.6181(3) 0.52388(18) 0.0421(6) Uani 1 1 d . . .
H10A H 0.6801 0.5999 0.4725 0.050 Uiso 1 1 calc R . .
C11 C 0.8389(3) 0.6660(3) 0.76192(19) 0.0425(6) Uani 1 1 d . . .
C12 C 0.9668(4) 0.6936(4) 0.7184(3) 0.0750(11) Uani 1 1 d . . .
H12A H 1.0236 0.6268 0.6898 0.090 Uiso 1 1 calc R . .
C13 C 1.0120(6) 0.8217(6) 0.7168(4) 0.1057(17) Uani 1 1 d . . .
H13A H 1.0992 0.8397 0.6874 0.127 Uiso 1 1 calc R . .
C14 C 0.9302(6) 0.9208(5) 0.7578(3) 0.0947(16) Uani 1 1 d . . .
H14A H 0.9609 1.0062 0.7562 0.114 Uiso 1 1 calc R . .
C15 C 0.8054(5) 0.8944(4) 0.8004(4) 0.0939(15) Uani 1 1 d . . .
H15A H 0.7494 0.9620 0.8287 0.113 Uiso 1 1 calc R . .
C16 C 0.7585(4) 0.7681(4) 0.8030(3) 0.0733(11) Uani 1 1 d . . .
H16A H 0.6712 0.7518 0.8330 0.088 Uiso 1 1 calc R . .
C21 C 0.8461(3) 0.3866(3) 0.86232(18) 0.0443(7) Uani 1 1 d . . .
C22 C 0.7878(4) 0.2644(3) 0.8934(2) 0.0580(8) Uani 1 1 d . . .
H22A H 0.7107 0.2460 0.8677 0.070 Uiso 1 1 calc R . .
C23 C 0.8447(5) 0.1702(4) 0.9623(3) 0.0775(12) Uani 1 1 d . . .
H23A H 0.8060 0.0882 0.9826 0.093 Uiso 1 1 calc R . .
C24 C 0.9568(6) 0.1965(5) 1.0007(3) 0.0865(14) Uani 1 1 d . . .
H24A H 0.9937 0.1329 1.0475 0.104 Uiso 1 1 calc R . .
C25 C 1.0156(5) 0.3164(5) 0.9706(3) 0.0870(14) Uani 1 1 d . . .
H25A H 1.0926 0.3335 0.9969 0.104 Uiso 1 1 calc R . .
C26 C 0.9602(4) 0.4132(4) 0.9006(2) 0.0650(9) Uani 1 1 d . . .
H26A H 1.0001 0.4945 0.8801 0.078 Uiso 1 1 calc R . .
C31 C 0.5061(3) 0.7309(3) 0.5138(2) 0.0441(6) Uani 1 1 d . . .
C32 C 0.4597(4) 0.7765(4) 0.4293(2) 0.0609(9) Uani 1 1 d . . .
H32A H 0.5000 0.7318 0.3824 0.073 Uiso 1 1 calc R . .
C33 C 0.3533(4) 0.8884(4) 0.4152(3) 0.0830(13) Uani 1 1 d . . .
H33A H 0.3214 0.9171 0.3591 0.100 Uiso 1 1 calc R . .
C34 C 0.2953(4) 0.9563(4) 0.4830(4) 0.0860(14) Uani 1 1 d . . .
H34A H 0.2239 1.0309 0.4730 0.103 Uiso 1 1 calc R . .
C35 C 0.3423(4) 0.9147(4) 0.5665(3) 0.0771(12) Uani 1 1 d . . .
H35A H 0.3039 0.9627 0.6124 0.093 Uiso 1 1 calc R . .
C36 C 0.4462(4) 0.8017(3) 0.5822(2) 0.0578(8) Uani 1 1 d . . .
H36A H 0.4761 0.7730 0.6388 0.069 Uiso 1 1 calc R . .
C41 C 1.3453(7) 1.1470(6) 0.8404(4) 0.128(2) Uani 1 1 d . . .
H41A H 1.3428 1.2382 0.8040 0.154 Uiso 0.50 1 calc PR A 1
H41B H 1.3252 1.1594 0.9020 0.154 Uiso 0.50 1 calc PR A 1
H41C H 1.2614 1.2019 0.8638 0.154 Uiso 0.50 1 d PR A 2
H41D H 1.4042 1.2102 0.8031 0.154 Uiso 0.50 1 d PR A 2
Cl2 Cl 1.2134(4) 1.0576(5) 0.8105(3) 0.1067(11) Uani 0.50 1 d P B 1
Cl3 Cl 1.4950(4) 1.0632(6) 0.8273(5) 0.228(3) Uani 0.50 1 d P B 1
Cl2' Cl 1.3003(9) 1.0460(8) 0.7831(5) 0.220(4) Uani 0.50 1 d P B 2
Cl3' Cl 1.4436(4) 1.0480(5) 0.9320(3) 0.1540(15) Uani 0.50 1 d P . 2

loop_
_atom_site_aniso_label
_atom_site_aniso_U_11
_atom_site_aniso_U_22
_atom_site_aniso_U_33
_atom_site_aniso_U_23
_atom_site_aniso_U_13
_atom_site_aniso_U_12
Pd 0.03169(11) 0.04582(13) 0.03471(12) -0.01137(8) -0.00396(8) -0.00383(8)
Cl 0.0363(4) 0.0764(5) 0.0529(4) -0.0136(4) -0.0101(3) -0.0106(3)
P1 0.0345(4) 0.0419(4) 0.0369(4) -0.0094(3) -0.0076(3) -0.0033(3)
O1 0.087(2) 0.098(2) 0.0505(15) 0.0063(15) 0.0044(13) -0.0145(16)
N1 0.0346(12) 0.0452(13) 0.0357(12) -0.0090(10) -0.0036(9) -0.0041(10)
C1 0.0429(17) 0.079(2) 0.0414(17) -0.0158(17) 0.0002(13) -0.0089(16)
C2 0.080(3) 0.113(4) 0.075(3) -0.051(3) 0.015(2) 0.004(2)
C3 0.0332(14) 0.0411(15) 0.0404(14) -0.0100(12) -0.0033(11) -0.0026(11)
C4 0.0402(16) 0.0527(17) 0.0487(17) -0.0083(14) -0.0097(13) 0.0011(13)
C5 0.0433(17) 0.0534(18) 0.062(2) -0.0136(15) -0.0039(15) 0.0099(14)
C6 0.0572(19) 0.0552(19) 0.0514(18) -0.0209(15) 0.0040(15) 0.0045(15)
C7 0.0492(17) 0.0543(18) 0.0404(15) -0.0129(13) -0.0043(13) -0.0020(14)
C8 0.0335(13) 0.0387(14) 0.0407(14) -0.0081(11) -0.0037(11) -0.0022(11)
C10 0.0399(15) 0.0493(16) 0.0375(15) -0.0097(12) -0.0031(12) -0.0051(12)
C11 0.0422(15) 0.0439(15) 0.0428(15) -0.0048(12) -0.0142(12) -0.0053(12)
C12 0.069(2) 0.080(3) 0.084(3) -0.026(2) 0.014(2) -0.034(2)
C13 0.107(4) 0.113(4) 0.110(4) -0.017(3) 0.012(3) -0.074(3)
C14 0.130(4) 0.061(3) 0.107(4) 0.000(2) -0.049(3) -0.044(3)
C15 0.096(3) 0.054(2) 0.144(4) -0.037(3) -0.041(3) -0.005(2)
C16 0.057(2) 0.059(2) 0.112(3) -0.036(2) -0.007(2) -0.0068(17)
C21 0.0533(17) 0.0428(16) 0.0368(14) -0.0108(12) -0.0091(13) 0.0021(13)
C22 0.062(2) 0.0526(19) 0.0553(19) -0.0056(15) -0.0041(16) -0.0001(16)
C23 0.100(3) 0.053(2) 0.067(2) 0.0061(18) -0.001(2) 0.006(2)
C24 0.130(4) 0.067(3) 0.050(2) -0.0044(19) -0.024(2) 0.032(3)
C25 0.114(4) 0.080(3) 0.075(3) -0.026(2) -0.057(3) 0.018(3)
C26 0.080(2) 0.057(2) 0.063(2) -0.0092(17) -0.0358(19) -0.0033(18)
C31 0.0393(15) 0.0398(15) 0.0518(17) -0.0036(13) -0.0019(13) -0.0075(12)
C32 0.065(2) 0.055(2) 0.061(2) -0.0038(16) -0.0180(17) -0.0010(16)
C33 0.075(3) 0.067(2) 0.101(3) 0.011(2) -0.040(2) 0.005(2)
C34 0.058(2) 0.052(2) 0.136(4) 0.001(3) -0.007(3) 0.0114(18)
C35 0.069(3) 0.048(2) 0.104(3) -0.011(2) 0.020(2) 0.0017(18)
C36 0.061(2) 0.0481(18) 0.059(2) -0.0044(15) 0.0049(16) -0.0048(15)
C41 0.154(6) 0.083(4) 0.146(5) 0.001(3) -0.031(4) -0.022(4)
Cl2 0.115(2) 0.097(2) 0.109(3) 0.0103(18) -0.047(2) -0.0239(19)
Cl3 0.090(3) 0.192(5) 0.416(10) -0.109(6) -0.044(4) 0.020(3)
Cl2' 0.345(11) 0.162(5) 0.188(6) -0.020(4) -0.083(7) -0.107(7)
Cl3' 0.126(3) 0.179(4) 0.156(3) 0.026(3) -0.037(2) -0.062(3)

loop_
_atom_type_symbol
_atom_type_description
_atom_type_scat_dispersion_real
_atom_type_scat_dispersion_imag
_atom_type_scat_source
C C 0.0033 0.0016 'International Tables Vol C Tables 4.2.6.8 and 6.1.1.4'
H H 0.0000 0.0000 'International Tables Vol C Tables 4.2.6.8 and 6.1.1.4'
N N 0.0061 0.0033 'International Tables Vol C Tables 4.2.6.8 and 6.1.1.4'
O O 0.0106 0.0060 'International Tables Vol C Tables 4.2.6.8 and 6.1.1.4'
P P 0.1023 0.0942 'International Tables Vol C Tables 4.2.6.8 and 6.1.1.4'
Cl Cl 0.1484 0.1585 'International Tables Vol C Tables 4.2.6.8 and 6.1.1.4'
Pd Pd -0.9988 1.0072 'International Tables Vol C Tables 4.2.6.8 and 6.1.1.4'

loop_
_geom_angle_atom_site_label_1
_geom_angle_atom_site_label_2
_geom_angle_atom_site_label_3
_geom_angle
_geom_angle_site_symmetry_1
_geom_angle_site_symmetry_3
_geom_angle_publ_flag
C1 Pd P1 97.48(9) . . ?
C1 Pd N1 176.16(11) . . ?
P1 Pd N1 78.89(6) . . ?
C1 Pd Cl 85.93(9) . . ?
P1 Pd Cl 169.78(3) . . ?
N1 Pd Cl 97.86(6) . . ?
C11 P1 C21 105.67(13) . . ?
C11 P1 C3 106.72(13) . . ?
C21 P1 C3 102.96(12) . . ?
C11 P1 Pd 116.12(9) . . ?
C21 P1 Pd 123.47(11) . . ?
C3 P1 Pd 99.67(9) . . ?
C10 N1 C8 118.0(2) . . ?
C10 N1 Pd 132.19(19) . . ?
C8 N1 Pd 109.72(16) . . ?
O1 C1 C2 122.7(3) . . ?
O1 C1 Pd 124.2(3) . . ?
C2 C1 Pd 113.0(3) . . ?
C4 C3 C8 119.5(2) . . ?
C4 C3 P1 123.8(2) . . ?
C8 C3 P1 116.60(19) . . ?
C5 C4 C3 120.1(3) . . ?
C6 C5 C4 120.1(3) . . ?
C5 C6 C7 120.8(3) . . ?
C8 C7 C6 119.6(3) . . ?
C7 C8 C3 120.0(2) . . ?
C7 C8 N1 124.0(2) . . ?
C3 C8 N1 116.1(2) . . ?
N1 C10 C31 125.9(3) . . ?
C12 C11 C16 117.9(3) . . ?
C12 C11 P1 122.9(3) . . ?
C16 C11 P1 119.2(2) . . ?
C11 C12 C13 120.0(4) . . ?
C14 C13 C12 120.8(4) . . ?
C15 C14 C13 119.5(4) . . ?
C14 C15 C16 120.8(4) . . ?
C11 C16 C15 121.0(4) . . ?
C26 C21 C22 119.8(3) . . ?
C26 C21 P1 122.7(2) . . ?
C22 C21 P1 117.5(2) . . ?
C23 C22 C21 119.9(4) . . ?
C24 C23 C22 120.5(4) . . ?
C23 C24 C25 120.2(4) . . ?
C24 C25 C26 120.3(4) . . ?
C21 C26 C25 119.2(4) . . ?
C36 C31 C32 118.6(3) . . ?
C36 C31 C10 123.2(3) . . ?
C32 C31 C10 117.9(3) . . ?
C33 C32 C31 120.1(4) . . ?
C34 C33 C32 120.5(4) . . ?
C33 C34 C35 120.2(4) . . ?
C34 C35 C36 120.1(4) . . ?
C35 C36 C31 120.4(4) . . ?
Cl3 C41 Cl2' 83.9(5) . . ?
Cl3 C41 Cl2 110.3(4) . . ?
Cl2' C41 Cl2 29.8(4) . . ?
Cl3 C41 Cl3' 56.4(4) . . ?
Cl2' C41 Cl3' 110.5(4) . . ?
Cl2 C41 Cl3' 113.4(3) . . ?
C41 Cl3' Cl3' 169.4(5) . 2_877 ?

loop_
_geom_bond_atom_site_label_1
_geom_bond_atom_site_label_2
_geom_bond_distance
_geom_bond_site_symmetry_2
_geom_bond_publ_flag
Pd C1 1.983(3) . ?
Pd P1 2.2494(7) . ?
Pd N1 2.284(2) . ?
Pd Cl 2.3778(7) . ?
P1 C11 1.821(3) . ?
P1 C21 1.824(3) . ?
P1 C3 1.829(3) . ?
O1 C1 1.198(4) . ?
N1 C10 1.283(3) . ?
N1 C8 1.444(3) . ?
C1 C2 1.508(5) . ?
C3 C4 1.400(4) . ?
C3 C8 1.403(4) . ?
C4 C5 1.384(4) . ?
C5 C6 1.382(4) . ?
C6 C7 1.391(4) . ?
C7 C8 1.391(4) . ?
C10 C31 1.465(4) . ?
C11 C12 1.369(5) . ?
C11 C16 1.376(4) . ?
C12 C13 1.393(6) . ?
C13 C14 1.358(7) . ?
C14 C15 1.335(7) . ?
C15 C16 1.381(5) . ?
C21 C26 1.378(4) . ?
C21 C22 1.391(4) . ?
C22 C23 1.381(5) . ?
C23 C24 1.361(6) . ?
C24 C25 1.371(6) . ?
C25 C26 1.400(5) . ?
C31 C36 1.389(4) . ?
C31 C32 1.396(4) . ?
C32 C33 1.388(5) . ?
C33 C34 1.361(6) . ?
C34 C35 1.381(6) . ?
C35 C36 1.383(5) . ?
C41 Cl3 1.554(7) . ?
C41 Cl2' 1.578(9) . ?
C41 Cl2 1.789(8) . ?
C41 Cl3' 1.831(7) . ?
Cl3' Cl3' 2.434(8) 2_877 ?
